data_2237022
loop_
_publ_author_name
'Knapp, Spring M. M.'
'Zakharov, Lev N.'
'Tyler, David R.'

_publ_section_title
;
 Dichlorido(\h^6^-<i>p</i>-cymene)(ethoxydiphenylphosphane)ruthenium(II)
;
_journal_coeditor_code SJ5274
_journal_issue 12
_journal_name_full 'Acta Crystallographica Section E'
_journal_page_first m1465
_journal_paper_doi 10.1107/S1600536812045461
_journal_volume 68
_journal_year 2012
_chemical_formula_iupac '[Ru Cl2 (C10 H14) (C14 H15 O P)]'
_chemical_formula_moiety 'C24 H29 Cl2 O P Ru'
_chemical_formula_sum 'C24 H29 Cl2 O P Ru'
_chemical_formula_weight 536.41
_chemical_name_systematic
;
Dichlorido(\h^6^-<i>p</i>-cymene)(ethoxydiphenylphosphane)ruthenium(II)
;
_space_group_IT_number 14
_symmetry_cell_setting monoclinic
_symmetry_space_group_name_Hall '-P 2yn'
_symmetry_space_group_name_H-M 'P 1 21/n 1'
_atom_sites_solution_hydrogens difmap
_atom_sites_solution_primary direct
_atom_sites_solution_secondary difmap
_audit_creation_method SHELXLTL
_cell_angle_alpha 90.00
_cell_angle_beta 95.0600(10)
_cell_angle_gamma 90.00
_cell_formula_units_Z 4
_cell_length_a 13.1818(7)
_cell_length_b 10.8481(6)
_cell_length_c 16.6888(9)
_cell_measurement_reflns_used 4833
_cell_measurement_temperature 173(2)
_cell_measurement_theta_max 28.17
_cell_measurement_theta_min 2.24
_cell_volume 2377.2(2)
_computing_cell_refinement 'SAINT (Bruker, 2000)'
_computing_data_collection 'SMART (Bruker, 2000)'
_computing_data_reduction 'SAINT (Bruker, 2000)'
_computing_molecular_graphics 'SHELXTL (Sheldrick, 2008)'
_computing_publication_material 'SHELXTL (Sheldrick, 2008)'
_computing_structure_refinement 'SHELXTL (Sheldrick, 2008)'
_computing_structure_solution 'SHELXTL (Sheldrick, 2008)'
_diffrn_ambient_temperature 173(2)
_diffrn_measured_fraction_theta_full 0.995
_diffrn_measured_fraction_theta_max 0.995
_diffrn_measurement_device_type 'Bruker APEX CCD area-detector'
_diffrn_measurement_method '\f and \w scans'
_diffrn_radiation_monochromator graphite
_diffrn_radiation_source 'fine-focus sealed tube'
_diffrn_radiation_type MoK\a
_diffrn_radiation_wavelength 0.71073
_diffrn_reflns_av_R_equivalents 0.0284
_diffrn_reflns_av_sigmaI/netI 0.0325
_diffrn_reflns_limit_h_max 16
_diffrn_reflns_limit_h_min -12
_diffrn_reflns_limit_k_max 12
_diffrn_reflns_limit_k_min -13
_diffrn_reflns_limit_l_max 21
_diffrn_reflns_limit_l_min -20
_diffrn_reflns_number 15739
_diffrn_reflns_theta_full 27.00
_diffrn_reflns_theta_max 27.00
_diffrn_reflns_theta_min 1.89
_diffrn_standards_number 0
_exptl_absorpt_coefficient_mu 0.965
_exptl_absorpt_correction_T_max 0.9444
_exptl_absorpt_correction_T_min 0.8086
_exptl_absorpt_correction_type multi-scan
_exptl_absorpt_process_details '(SADABS; Sheldrick, 1995)'
_exptl_crystal_colour red
_exptl_crystal_density_diffrn 1.499
_exptl_crystal_density_method 'not measured'
_exptl_crystal_description plate
_exptl_crystal_F_000 1096
_exptl_crystal_size_max 0.23
_exptl_crystal_size_mid 0.18
_exptl_crystal_size_min 0.06
_refine_diff_density_max 0.500
_refine_diff_density_min -0.470
_refine_ls_extinction_method none
_refine_ls_goodness_of_fit_ref 1.045
_refine_ls_hydrogen_treatment refall
_refine_ls_matrix_type full
_refine_ls_number_parameters 378
_refine_ls_number_reflns 5164
_refine_ls_number_restraints 0
_refine_ls_restrained_S_all 1.045
_refine_ls_R_factor_all 0.0407
_refine_ls_R_factor_gt 0.0297
_refine_ls_shift/su_max 0.002
_refine_ls_shift/su_mean 0.000
_refine_ls_structure_factor_coef Fsqd
_refine_ls_weighting_details 'calc w=1/[\s^2^(Fo^2^)+(0.0316P)^2^+0.5053P] where P=(Fo^2^+2Fc^2^)/3'
_refine_ls_weighting_scheme calc
_refine_ls_wR_factor_gt 0.0628
_refine_ls_wR_factor_ref 0.0680
_reflns_number_gt 4294
_reflns_number_total 5164
_reflns_threshold_expression I>2\s(I)
_cod_data_source_file sj5274.cif
_cod_data_source_block I
_cod_original_sg_symbol_H-M 'P 21/n'
_cod_database_code 2237022
_cod_database_fobs_code 2237022

loop_
_symmetry_equiv_pos_as_xyz
'x, y, z'
'-x+1/2, y+1/2, -z+1/2'
'-x, -y, -z'
'x-1/2, -y-1/2, z-1/2'

loop_
_atom_site_type_symbol
_atom_site_label
_atom_site_fract_x
_atom_site_fract_y
_atom_site_fract_z
_atom_site_U_iso_or_equiv
_atom_site_adp_type
_atom_site_calc_flag
_atom_site_occupancy
_atom_site_symmetry_multiplicity
Ru Ru1 0.922759(14) 0.993847(17) 0.179893(11) 0.02079(7) Uani d 1 1
Cl Cl1 0.85769(5) 1.20143(6) 0.16713(4) 0.03260(15) Uani d 1 1
Cl Cl2 1.08699(5) 1.06510(6) 0.14859(4) 0.02962(14) Uani d 1 1
P P1 0.98348(5) 1.03105(5) 0.31207(4) 0.02006(13) Uani d 1 1
O O1 0.90032(12) 1.01438(14) 0.37705(10) 0.0244(4) Uani d 1 1
C C1 0.76577(19) 0.9210(2) 0.15958(17) 0.0346(6) Uani d 1 1
C C2 0.8041(2) 0.9389(3) 0.08317(16) 0.0347(6) Uani d 1 1
C C3 0.8954(2) 0.8889(3) 0.06431(16) 0.0335(6) Uani d 1 1
C C4 0.95485(19) 0.8142(2) 0.12134(15) 0.0292(6) Uani d 1 1
C C5 0.9169(2) 0.7927(2) 0.19614(16) 0.0287(6) Uani d 1 1
C C6 0.8235(2) 0.8463(2) 0.21485(16) 0.0307(6) Uani d 1 1
C C7 0.6666(3) 0.9770(4) 0.1789(3) 0.0537(9) Uani d 1 1
C C8 1.0545(2) 0.7606(3) 0.09785(19) 0.0407(7) Uani d 1 1
C C9 1.0331(3) 0.6736(4) 0.0262(3) 0.0617(10) Uani d 1 1
C C10 1.1180(3) 0.6994(4) 0.1653(3) 0.0686(12) Uani d 1 1
C C11 1.07110(18) 0.9129(2) 0.35063(14) 0.0245(5) Uani d 1 1
C C12 1.0370(2) 0.8121(2) 0.39239(15) 0.0319(6) Uani d 1 1
C C13 1.1040(2) 0.7190(3) 0.41857(18) 0.0444(8) Uani d 1 1
C C14 1.2050(2) 0.7263(3) 0.40394(18) 0.0446(8) Uani d 1 1
C C15 1.2399(2) 0.8264(3) 0.36299(17) 0.0403(7) Uani d 1 1
C C16 1.1739(2) 0.9189(3) 0.33660(16) 0.0327(6) Uani d 1 1
C C17 1.05088(17) 1.1723(2) 0.34448(14) 0.0238(5) Uani d 1 1
C C18 1.0912(2) 1.1768(3) 0.42473(16) 0.0336(6) Uani d 1 1
C C19 1.1478(2) 1.2776(3) 0.45319(18) 0.0447(7) Uani d 1 1
C C20 1.1628(2) 1.3750(3) 0.40183(19) 0.0448(8) Uani d 1 1
C C21 1.1217(2) 1.3722(3) 0.32335(18) 0.0384(7) Uani d 1 1
C C22 1.0657(2) 1.2705(2) 0.29405(16) 0.0297(6) Uani d 1 1
C C23 0.8140(2) 1.0977(3) 0.37466(17) 0.0317(6) Uani d 1 1
C C24 0.7362(2) 1.0397(3) 0.4228(2) 0.0446(8) Uani d 1 1
H H2 0.770(2) 0.993(2) 0.0517(17) 0.033(8) Uiso d 1 1
H H3 0.9204(18) 0.910(2) 0.0173(15) 0.029(7) Uiso d 1 1
H H5 0.956(2) 0.751(3) 0.2361(16) 0.038(8) Uiso d 1 1
H H6 0.8040(18) 0.836(2) 0.2656(15) 0.027(7) Uiso d 1 1
H H7A 0.612(3) 0.942(3) 0.147(2) 0.065(11) Uiso d 1 1
H H7B 0.649(3) 0.982(3) 0.234(3) 0.093(15) Uiso d 1 1
H H7C 0.667(2) 1.058(3) 0.1647(19) 0.053(10) Uiso d 1 1
H H8 1.092(2) 0.827(3) 0.0773(19) 0.059(10) Uiso d 1 1
H H9A 0.991(3) 0.704(4) -0.019(3) 0.109(18) Uiso d 1 1
H H9B 0.997(3) 0.593(4) 0.046(2) 0.091(13) Uiso d 1 1
H H9C 1.100(3) 0.650(3) 0.010(2) 0.072(11) Uiso d 1 1
H H10A 1.179(3) 0.667(3) 0.148(2) 0.072(11) Uiso d 1 1
H H10B 1.129(3) 0.747(4) 0.213(3) 0.100(15) Uiso d 1 1
H H10C 1.077(2) 0.625(3) 0.1826(18) 0.051(10) Uiso d 1 1
H H12 0.964(2) 0.806(2) 0.4018(15) 0.036(7) Uiso d 1 1
H H13 1.0801(19) 0.650(2) 0.4488(15) 0.033(7) Uiso d 1 1
H H14 1.249(2) 0.662(3) 0.4195(17) 0.047(8) Uiso d 1 1
H H15 1.309(2) 0.828(3) 0.3514(16) 0.042(8) Uiso d 1 1
H H16 1.192(2) 0.985(2) 0.3115(16) 0.029(7) Uiso d 1 1
H H18 1.0840(19) 1.115(3) 0.4602(16) 0.036(8) Uiso d 1 1
H H19 1.175(2) 1.280(3) 0.5067(18) 0.052(9) Uiso d 1 1
H H20 1.202(2) 1.435(3) 0.4187(16) 0.038(8) Uiso d 1 1
H H21 1.133(2) 1.438(3) 0.2895(18) 0.050(9) Uiso d 1 1
H H22 1.0405(18) 1.269(2) 0.2397(15) 0.026(7) Uiso d 1 1
H H23A 0.790(2) 1.104(3) 0.3202(18) 0.051(9) Uiso d 1 1
H H23B 0.8364(19) 1.178(3) 0.3987(15) 0.034(7) Uiso d 1 1
H H24A 0.709(3) 0.965(3) 0.396(2) 0.063(11) Uiso d 1 1
H H24B 0.762(3) 1.026(3) 0.479(2) 0.064(11) Uiso d 1 1
H H24C 0.681(3) 1.094(3) 0.4211(19) 0.067(11) Uiso d 1 1

loop_
_atom_site_aniso_label
_atom_site_aniso_U_11
_atom_site_aniso_U_22
_atom_site_aniso_U_33
_atom_site_aniso_U_12
_atom_site_aniso_U_13
_atom_site_aniso_U_23
Ru1 0.02214(11) 0.02052(11) 0.01992(10) -0.00193(8) 0.00301(7) 0.00024(7)
Cl1 0.0357(4) 0.0261(3) 0.0359(3) 0.0058(3) 0.0025(3) 0.0038(3)
Cl2 0.0299(3) 0.0306(3) 0.0299(3) -0.0086(3) 0.0110(3) -0.0030(3)
P1 0.0208(3) 0.0191(3) 0.0207(3) 0.0008(2) 0.0042(2) 0.0004(2)
O1 0.0241(9) 0.0250(9) 0.0251(9) 0.0060(7) 0.0082(7) 0.0024(7)
C1 0.0259(14) 0.0330(15) 0.0448(16) -0.0073(11) 0.0019(12) -0.0089(12)
C2 0.0365(16) 0.0329(15) 0.0321(15) -0.0023(12) -0.0104(12) -0.0027(12)
C3 0.0435(16) 0.0358(15) 0.0214(13) -0.0113(12) 0.0046(12) -0.0073(11)
C4 0.0293(14) 0.0235(13) 0.0357(14) -0.0078(10) 0.0072(11) -0.0098(11)
C5 0.0335(15) 0.0207(13) 0.0312(14) -0.0063(10) -0.0008(12) -0.0019(10)
C6 0.0343(15) 0.0290(14) 0.0302(14) -0.0125(11) 0.0103(12) -0.0018(11)
C7 0.0286(17) 0.055(2) 0.078(3) -0.0012(15) 0.0034(18) -0.013(2)
C8 0.0367(16) 0.0306(15) 0.0564(19) -0.0051(13) 0.0132(14) -0.0133(14)
C9 0.060(2) 0.067(3) 0.062(2) 0.002(2) 0.025(2) -0.030(2)
C10 0.058(3) 0.074(3) 0.075(3) 0.030(2) 0.008(2) -0.018(2)
C11 0.0262(13) 0.0260(13) 0.0215(12) 0.0047(10) 0.0043(10) -0.0031(10)
C12 0.0340(15) 0.0308(14) 0.0319(14) 0.0081(11) 0.0091(12) 0.0053(11)
C13 0.0538(19) 0.0371(17) 0.0446(18) 0.0145(14) 0.0173(15) 0.0175(14)
C14 0.0479(19) 0.0487(19) 0.0380(16) 0.0287(15) 0.0087(14) 0.0106(14)
C15 0.0295(15) 0.0545(19) 0.0377(16) 0.0183(13) 0.0068(13) 0.0021(14)
C16 0.0306(15) 0.0373(16) 0.0307(14) 0.0054(12) 0.0060(11) 0.0030(12)
C17 0.0221(12) 0.0241(12) 0.0256(12) 0.0005(10) 0.0047(10) -0.0040(10)
C18 0.0402(16) 0.0344(15) 0.0263(13) -0.0053(12) 0.0039(12) -0.0008(12)
C19 0.056(2) 0.0455(18) 0.0320(16) -0.0122(15) 0.0005(14) -0.0122(14)
C20 0.0526(19) 0.0357(17) 0.0466(18) -0.0199(15) 0.0068(15) -0.0145(14)
C21 0.0488(18) 0.0270(15) 0.0405(16) -0.0090(13) 0.0107(13) -0.0018(12)
C22 0.0351(15) 0.0269(14) 0.0272(13) -0.0018(11) 0.0025(11) -0.0022(11)
C23 0.0311(15) 0.0308(15) 0.0346(15) 0.0120(11) 0.0121(12) 0.0054(12)
C24 0.0333(17) 0.059(2) 0.0442(19) 0.0145(15) 0.0171(14) 0.0121(16)

loop_
_atom_type_symbol
_atom_type_description
_atom_type_scat_dispersion_real
_atom_type_scat_dispersion_imag
_atom_type_scat_source
C C 0.0033 0.0016 'International Tables Vol C Tables 4.2.6.8 and 6.1.1.4'
H H 0.0000 0.0000 'International Tables Vol C Tables 4.2.6.8 and 6.1.1.4'
P P 0.1023 0.0942 'International Tables Vol C Tables 4.2.6.8 and 6.1.1.4'
Cl Cl 0.1484 0.1585 'International Tables Vol C Tables 4.2.6.8 and 6.1.1.4'
Ru Ru -1.2594 0.8363 'International Tables Vol C Tables 4.2.6.8 and 6.1.1.4'
O O 0.0106 0.0060 'International Tables Vol C Tables 4.2.6.8 and 6.1.1.4'

loop_
_geom_angle_atom_site_label_1
_geom_angle_atom_site_label_2
_geom_angle_atom_site_label_3
_geom_angle
C6 Ru1 C5 37.88(10)
C6 Ru1 C1 37.18(10)
C5 Ru1 C1 67.83(10)
C6 Ru1 C2 66.27(10)
C5 Ru1 C2 78.12(10)
C1 Ru1 C2 37.45(10)
C6 Ru1 C4 67.57(9)
C5 Ru1 C4 36.88(9)
C1 Ru1 C4 80.35(9)
C2 Ru1 C4 66.31(10)
C6 Ru1 C3 78.61(10)
C5 Ru1 C3 66.28(10)
C1 Ru1 C3 67.02(10)
C2 Ru1 C3 36.02(10)
C4 Ru1 C3 37.24(10)
C6 Ru1 P1 92.19(7)
C5 Ru1 P1 93.92(7)
C1 Ru1 P1 116.63(7)
C2 Ru1 P1 154.01(8)
C4 Ru1 P1 120.35(7)
C3 Ru1 P1 157.59(8)
C6 Ru1 Cl2 150.41(8)
C5 Ru1 Cl2 112.84(7)
C1 Ru1 Cl2 158.61(7)
C2 Ru1 Cl2 121.18(8)
C4 Ru1 Cl2 88.65(6)
C3 Ru1 Cl2 93.21(7)
P1 Ru1 Cl2 84.75(2)
C6 Ru1 Cl1 119.46(7)
C5 Ru1 Cl1 156.97(7)
C1 Ru1 Cl1 89.97(7)
C2 Ru1 Cl1 87.95(8)
C4 Ru1 Cl1 148.65(7)
C3 Ru1 Cl1 111.67(8)
P1 Ru1 Cl1 90.67(2)
Cl2 Ru1 Cl1 90.04(2)
O1 P1 C11 97.57(10)
O1 P1 C17 103.62(10)
C11 P1 C17 102.15(11)
O1 P1 Ru1 114.92(7)
C11 P1 Ru1 111.87(8)
C17 P1 Ru1 123.10(8)
C23 O1 P1 119.18(15)
C6 C1 C2 117.0(2)
C6 C1 C7 121.6(3)
C2 C1 C7 121.4(3)
C6 C1 Ru1 70.10(14)
C2 C1 Ru1 71.82(15)
C7 C1 Ru1 130.0(2)
C3 C2 C1 122.3(3)
C3 C2 Ru1 72.54(15)
C1 C2 Ru1 70.73(15)
C3 C2 H2 122.3(19)
C1 C2 H2 114.8(19)
Ru1 C2 H2 123.0(17)
C2 C3 C4 120.5(2)
C2 C3 Ru1 71.44(15)
C4 C3 Ru1 71.21(14)
C2 C3 H3 119.4(16)
C4 C3 H3 119.8(16)
Ru1 C3 H3 125.2(16)
C5 C4 C3 118.0(2)
C5 C4 C8 123.3(3)
C3 C4 C8 118.7(2)
C5 C4 Ru1 70.18(14)
C3 C4 Ru1 71.56(14)
C8 C4 Ru1 130.35(17)
C4 C5 C6 120.7(2)
C4 C5 Ru1 72.94(14)
C6 C5 Ru1 70.22(14)
C4 C5 H5 120.3(16)
C6 C5 H5 118.6(16)
Ru1 C5 H5 123.4(17)
C1 C6 C5 121.5(2)
C1 C6 Ru1 72.72(15)
C5 C6 Ru1 71.89(14)
C1 C6 H6 120.1(16)
C5 C6 H6 118.3(16)
Ru1 C6 H6 124.3(16)
C1 C7 H7A 110(2)
C1 C7 H7B 121(3)
H7A C7 H7B 109(3)
C1 C7 H7C 108(2)
H7A C7 H7C 106(3)
H7B C7 H7C 102(3)
C10 C8 C4 114.5(3)
C10 C8 C9 111.5(3)
C4 C8 C9 109.5(3)
C10 C8 H8 109.3(19)
C4 C8 H8 106.9(19)
C9 C8 H8 104.6(19)
C8 C9 H9A 117(3)
C8 C9 H9B 109(2)
H9A C9 H9B 106(3)
C8 C9 H9C 106(2)
H9A C9 H9C 110(3)
H9B C9 H9C 108(3)
C8 C10 H10A 112(2)
C8 C10 H10B 115(3)
H10A C10 H10B 112(3)
C8 C10 H10C 106.6(17)
H10A C10 H10C 106(3)
H10B C10 H10C 104(3)
C12 C11 C16 118.7(2)
C12 C11 P1 120.77(18)
C16 C11 P1 120.46(19)
C13 C12 C11 120.4(3)
C13 C12 H12 120.1(16)
C11 C12 H12 119.5(16)
C14 C13 C12 120.0(3)
C14 C13 H13 120.1(15)
C12 C13 H13 119.8(15)
C13 C14 C15 120.2(3)
C13 C14 H14 119.6(18)
C15 C14 H14 120.2(18)
C16 C15 C14 120.1(3)
C16 C15 H15 121.0(17)
C14 C15 H15 118.8(17)
C15 C16 C11 120.6(3)
C15 C16 H16 123.9(18)
C11 C16 H16 115.5(18)
C22 C17 C18 119.6(2)
C22 C17 P1 123.84(18)
C18 C17 P1 116.54(19)
C19 C18 C17 120.3(3)
C19 C18 H18 116.4(17)
C17 C18 H18 123.2(17)
C18 C19 C20 119.5(3)
C18 C19 H19 119.9(19)
C20 C19 H19 120.6(19)
C21 C20 C19 120.4(3)
C21 C20 H20 120.2(19)
C19 C20 H20 119.2(19)
C20 C21 C22 120.4(3)
C20 C21 H21 119.5(19)
C22 C21 H21 120.1(19)
C17 C22 C21 119.7(2)
C17 C22 H22 121.4(15)
C21 C22 H22 118.8(15)
O1 C23 C24 107.2(2)
O1 C23 H23A 105.7(18)
C24 C23 H23A 111.1(18)
O1 C23 H23B 109.4(15)
C24 C23 H23B 110.2(15)
H23A C23 H23B 113(2)
C23 C24 H24A 109.7(19)
C23 C24 H24B 113(2)
H24A C24 H24B 113(3)
C23 C24 H24C 107(2)
H24A C24 H24C 105(3)
H24B C24 H24C 109(3)

loop_
_geom_bond_atom_site_label_1
_geom_bond_atom_site_label_2
_geom_bond_distance
Ru1 C6 2.180(2)
Ru1 C5 2.201(2)
Ru1 C1 2.213(2)
Ru1 C2 2.228(3)
Ru1 C4 2.237(2)
Ru1 C3 2.242(2)
Ru1 P1 2.3147(6)
Ru1 Cl2 2.3992(6)
Ru1 Cl1 2.4124(6)
P1 O1 1.6187(17)
P1 C11 1.805(2)
P1 C17 1.829(2)
O1 C23 1.451(3)
C1 C6 1.401(4)
C1 C2 1.426(4)
C1 C7 1.502(4)
C2 C3 1.382(4)
C2 H2 0.88(3)
C3 C4 1.430(4)
C3 H3 0.91(2)
C4 C5 1.404(3)
C4 C8 1.519(4)
C5 C6 1.422(4)
C5 H5 0.92(3)
C6 H6 0.91(2)
C7 H7A 0.94(4)
C7 H7B 0.98(4)
C7 H7C 0.91(3)
C8 C10 1.497(5)
C8 C9 1.530(4)
C8 H8 0.96(3)
C9 H9A 0.95(4)
C9 H9B 1.06(4)
C9 H9C 0.98(4)
C10 H10A 0.95(4)
C10 H10B 0.95(4)
C10 H10C 1.03(3)
C11 C12 1.393(3)
C11 C16 1.397(3)
C12 C13 1.386(4)
C12 H12 0.98(3)
C13 C14 1.377(4)
C13 H13 0.97(3)
C14 C15 1.383(4)
C14 H14 0.92(3)
C15 C16 1.375(4)
C15 H15 0.95(3)
C16 H16 0.87(3)
C17 C22 1.382(3)
C17 C18 1.398(3)
C18 C19 1.383(4)
C18 H18 0.91(3)
C19 C20 1.386(4)
C19 H19 0.93(3)
C20 C21 1.373(4)
C20 H20 0.86(3)
C21 C22 1.391(4)
C21 H21 0.93(3)
C22 H22 0.94(2)
C23 C24 1.497(4)
C23 H23A 0.94(3)
C23 H23B 1.00(3)
C24 H24A 0.98(3)
C24 H24B 0.98(4)
C24 H24C 0.94(3)

loop_
_geom_torsion_atom_site_label_1
_geom_torsion_atom_site_label_2
_geom_torsion_atom_site_label_3
_geom_torsion_atom_site_label_4
_geom_torsion
C6 Ru1 P1 O1 -35.73(10)
C5 Ru1 P1 O1 -73.63(9)
C1 Ru1 P1 O1 -6.51(10)
C2 Ru1 P1 O1 -2.91(19)
C4 Ru1 P1 O1 -100.89(10)
C3 Ru1 P1 O1 -100.5(2)
Cl2 Ru1 P1 O1 173.77(7)
Cl1 Ru1 P1 O1 83.79(7)
C6 Ru1 P1 C11 74.33(11)
C5 Ru1 P1 C11 36.43(11)
C1 Ru1 P1 C11 103.55(12)
C2 Ru1 P1 C11 107.15(19)
C4 Ru1 P1 C11 9.17(11)
C3 Ru1 P1 C11 9.5(2)
Cl2 Ru1 P1 C11 -76.17(9)
Cl1 Ru1 P1 C11 -166.15(9)
C6 Ru1 P1 C17 -163.51(12)
C5 Ru1 P1 C17 158.59(11)
C1 Ru1 P1 C17 -134.29(12)
C2 Ru1 P1 C17 -130.70(19)
C4 Ru1 P1 C17 131.33(11)
C3 Ru1 P1 C17 131.7(2)
Cl2 Ru1 P1 C17 45.98(9)
Cl1 Ru1 P1 C17 -43.99(9)
C11 P1 O1 C23 176.00(19)
C17 P1 O1 C23 71.5(2)
Ru1 P1 O1 C23 -65.57(19)
C5 Ru1 C1 C6 29.19(15)
C2 Ru1 C1 C6 128.8(2)
C4 Ru1 C1 C6 65.40(16)
C3 Ru1 C1 C6 101.78(17)
P1 Ru1 C1 C6 -53.82(16)
Cl2 Ru1 C1 C6 125.43(19)
Cl1 Ru1 C1 C6 -144.56(15)
C6 Ru1 C1 C2 -128.8(2)
C5 Ru1 C1 C2 -99.58(17)
C4 Ru1 C1 C2 -63.37(17)
C3 Ru1 C1 C2 -26.99(16)
P1 Ru1 C1 C2 177.41(14)
Cl2 Ru1 C1 C2 -3.3(3)
Cl1 Ru1 C1 C2 86.67(16)
C6 Ru1 C1 C7 115.1(4)
C5 Ru1 C1 C7 144.3(3)
C2 Ru1 C1 C7 -116.1(4)
C4 Ru1 C1 C7 -179.5(3)
C3 Ru1 C1 C7 -143.1(3)
P1 Ru1 C1 C7 61.3(3)
Cl2 Ru1 C1 C7 -119.4(3)
Cl1 Ru1 C1 C7 -29.4(3)
C6 C1 C2 C3 -2.0(4)
C7 C1 C2 C3 179.6(3)
Ru1 C1 C2 C3 53.3(2)
C6 C1 C2 Ru1 -55.3(2)
C7 C1 C2 Ru1 126.3(3)
C6 Ru1 C2 C3 -103.75(19)
C5 Ru1 C2 C3 -65.80(17)
C1 Ru1 C2 C3 -134.7(3)
C4 Ru1 C2 C3 -28.96(16)
P1 Ru1 C2 C3 -140.02(16)
Cl2 Ru1 C2 C3 43.85(19)
Cl1 Ru1 C2 C3 132.65(16)
C6 Ru1 C2 C1 30.98(16)
C5 Ru1 C2 C1 68.93(16)
C4 Ru1 C2 C1 105.77(18)
C3 Ru1 C2 C1 134.7(3)
P1 Ru1 C2 C1 -5.3(3)
Cl2 Ru1 C2 C1 178.57(13)
Cl1 Ru1 C2 C1 -92.62(15)
C1 C2 C3 C4 1.1(4)
Ru1 C2 C3 C4 53.6(2)
C1 C2 C3 Ru1 -52.5(2)
C6 Ru1 C3 C2 65.11(18)
C5 Ru1 C3 C2 102.84(18)
C1 Ru1 C3 C2 27.99(17)
C4 Ru1 C3 C2 132.9(2)
P1 Ru1 C3 C2 132.40(19)
Cl2 Ru1 C3 C2 -143.59(16)
Cl1 Ru1 C3 C2 -52.27(18)
C6 Ru1 C3 C4 -67.78(15)
C5 Ru1 C3 C4 -30.05(14)
C1 Ru1 C3 C4 -104.90(17)
C2 Ru1 C3 C4 -132.9(2)
P1 Ru1 C3 C4 -0.5(3)
Cl2 Ru1 C3 C4 83.53(14)
Cl1 Ru1 C3 C4 174.85(12)
C2 C3 C4 C5 0.7(4)
Ru1 C3 C4 C5 54.4(2)
C2 C3 C4 C8 179.7(2)
Ru1 C3 C4 C8 -126.5(2)
C2 C3 C4 Ru1 -53.8(2)
C6 Ru1 C4 C5 -29.25(15)
C1 Ru1 C4 C5 -65.72(16)
C2 Ru1 C4 C5 -102.14(17)
C3 Ru1 C4 C5 -130.2(2)
P1 Ru1 C4 C5 49.58(16)
Cl2 Ru1 C4 C5 132.70(15)
Cl1 Ru1 C4 C5 -139.44(14)
C6 Ru1 C4 C3 100.96(17)
C5 Ru1 C4 C3 130.2(2)
C1 Ru1 C4 C3 64.48(16)
C2 Ru1 C4 C3 28.07(15)
P1 Ru1 C4 C3 179.78(13)
Cl2 Ru1 C4 C3 -97.10(14)
Cl1 Ru1 C4 C3 -9.2(2)
C6 Ru1 C4 C8 -146.6(3)
C5 Ru1 C4 C8 -117.4(3)
C1 Ru1 C4 C8 176.9(3)
C2 Ru1 C4 C8 140.5(3)
C3 Ru1 C4 C8 112.4(3)
P1 Ru1 C4 C8 -67.8(3)
Cl2 Ru1 C4 C8 15.3(2)
Cl1 Ru1 C4 C8 103.2(3)
C3 C4 C5 C6 -1.5(3)
C8 C4 C5 C6 179.5(2)
Ru1 C4 C5 C6 53.6(2)
C3 C4 C5 Ru1 -55.1(2)
C8 C4 C5 Ru1 125.9(2)
C6 Ru1 C5 C4 132.7(2)
C1 Ru1 C5 C4 103.97(17)
C2 Ru1 C5 C4 66.18(16)
C3 Ru1 C5 C4 30.32(15)
P1 Ru1 C5 C4 -138.82(14)
Cl2 Ru1 C5 C4 -52.87(16)
Cl1 Ru1 C5 C4 120.15(18)
C1 Ru1 C5 C6 -28.68(15)
C2 Ru1 C5 C6 -66.47(16)
C4 Ru1 C5 C6 -132.7(2)
C3 Ru1 C5 C6 -102.33(17)
P1 Ru1 C5 C6 88.53(14)
Cl2 Ru1 C5 C6 174.48(13)
Cl1 Ru1 C5 C6 -12.5(3)
C2 C1 C6 C5 1.1(4)
C7 C1 C6 C5 179.5(3)
Ru1 C1 C6 C5 -55.1(2)
C2 C1 C6 Ru1 56.2(2)
C7 C1 C6 Ru1 -125.4(3)
C4 C5 C6 C1 0.6(4)
Ru1 C5 C6 C1 55.5(2)
C4 C5 C6 Ru1 -54.8(2)
C5 Ru1 C6 C1 -132.7(2)
C2 Ru1 C6 C1 -31.19(16)
C4 Ru1 C6 C1 -104.13(17)
C3 Ru1 C6 C1 -66.83(16)
P1 Ru1 C6 C1 133.78(15)
Cl2 Ru1 C6 C1 -143.00(14)
Cl1 Ru1 C6 C1 41.76(17)
C1 Ru1 C6 C5 132.7(2)
C2 Ru1 C6 C5 101.47(17)
C4 Ru1 C6 C5 28.53(15)
C3 Ru1 C6 C5 65.83(16)
P1 Ru1 C6 C5 -93.57(14)
Cl2 Ru1 C6 C5 -10.3(2)
Cl1 Ru1 C6 C5 174.42(12)
C5 C4 C8 C10 -9.4(4)
C3 C4 C8 C10 171.6(3)
Ru1 C4 C8 C10 82.1(4)
C5 C4 C8 C9 116.6(3)
C3 C4 C8 C9 -62.3(4)
Ru1 C4 C8 C9 -151.9(3)
O1 P1 C11 C12 27.2(2)
C17 P1 C11 C12 132.9(2)
Ru1 P1 C11 C12 -93.6(2)
O1 P1 C11 C16 -155.1(2)
C17 P1 C11 C16 -49.3(2)
Ru1 P1 C11 C16 84.2(2)
C16 C11 C12 C13 -0.7(4)
P1 C11 C12 C13 177.0(2)
C11 C12 C13 C14 0.6(4)
C12 C13 C14 C15 -0.2(5)
C13 C14 C15 C16 -0.1(5)
C14 C15 C16 C11 -0.1(4)
C12 C11 C16 C15 0.5(4)
P1 C11 C16 C15 -177.3(2)
O1 P1 C17 C22 -128.6(2)
C11 P1 C17 C22 130.4(2)
Ru1 P1 C17 C22 3.9(2)
O1 P1 C17 C18 53.3(2)
C11 P1 C17 C18 -47.7(2)
Ru1 P1 C17 C18 -174.27(16)
C22 C17 C18 C19 -1.5(4)
P1 C17 C18 C19 176.7(2)
C17 C18 C19 C20 1.0(5)
C18 C19 C20 C21 0.3(5)
C19 C20 C21 C22 -1.1(5)
C18 C17 C22 C21 0.8(4)
P1 C17 C22 C21 -177.3(2)
C20 C21 C22 C17 0.5(4)
P1 O1 C23 C24 163.4(2)
